data_7131485
loop_
_publ_author_name
'Liang, Qiuming'
'Zeng, Yimin'
'Mendez Ocampo, Pedro A.'
'Zhu, Hui'
'Qu, Zheng-Wang'
'Grimme, Stefan'
'Song, Datong'

_publ_section_title
;
 [4+1] cyclization of &#x3b1;-diazo esters and mesoionic N-heterocyclic
 olefins.
;
_journal_issue 32
_journal_name_full 'Chemical communications (Cambridge, England)'
_journal_page_first 4770
_journal_page_last 4773
_journal_paper_doi 10.1039/d3cc01139a
_journal_volume 59
_journal_year 2023
_chemical_formula_sum 'C49 H54 N4 O2'
_chemical_formula_weight 730.96
_space_group_crystal_system monoclinic
_space_group_IT_number 14
_space_group_name_Hall '-P 2yn'
_space_group_name_H-M_alt 'P 1 21/n 1'
_atom_sites_solution_hydrogens geom
_audit_creation_method SHELXL-2016/6
_audit_update_record
;
2023-02-19 deposited with the CCDC.	2023-03-24 downloaded from the CCDC.
;
_cell_angle_alpha 90
_cell_angle_beta 98.665(13)
_cell_angle_gamma 90
_cell_formula_units_Z 4
_cell_length_a 12.713(5)
_cell_length_b 27.880(12)
_cell_length_c 15.682(7)
_cell_measurement_reflns_used 157823
_cell_measurement_temperature 150(2)
_cell_measurement_theta_max 27.679
_cell_measurement_theta_min 1.461
_cell_volume 5495(4)
_computing_structure_refinement 'SHELXL-2016/6 (Sheldrick, 2016)'
_computing_structure_solution 'SHELXT 2018/2 (Sheldrick, 2018)'
_diffrn_ambient_temperature 150(2)
_diffrn_measured_fraction_theta_full 0.999
_diffrn_measured_fraction_theta_max 0.992
_diffrn_measurement_device_type 'Bruker Kappa Photon II'
_diffrn_measurement_method 'omega and phi scans'
_diffrn_radiation_type MoK\a
_diffrn_radiation_wavelength 0.71073
_diffrn_reflns_av_R_equivalents 0.1629
_diffrn_reflns_av_unetI/netI 0.1210
_diffrn_reflns_Laue_measured_fraction_full 0.999
_diffrn_reflns_Laue_measured_fraction_max 0.992
_diffrn_reflns_limit_h_max 16
_diffrn_reflns_limit_h_min -14
_diffrn_reflns_limit_k_max 36
_diffrn_reflns_limit_k_min -36
_diffrn_reflns_limit_l_max 20
_diffrn_reflns_limit_l_min -20
_diffrn_reflns_number 157823
_diffrn_reflns_point_group_measured_fraction_full 0.999
_diffrn_reflns_point_group_measured_fraction_max 0.992
_diffrn_reflns_theta_full 25.242
_diffrn_reflns_theta_max 27.679
_diffrn_reflns_theta_min 1.461
_exptl_absorpt_coefficient_mu 0.054
_exptl_absorpt_correction_T_max 0.7456
_exptl_absorpt_correction_T_min 0.6562
_exptl_absorpt_correction_type multi-scan
_exptl_absorpt_process_details
;
 SADABS 2016/2: Krause, L., Herbst-Irmer, R., Sheldrick G.M. & Stalke D.,
 J. Appl. Cryst. 48 (2015) 3-10
;
_exptl_crystal_colour 'light yellow'
_exptl_crystal_density_diffrn 0.884
_exptl_crystal_description block
_exptl_crystal_F_000 1568
_exptl_crystal_size_max 0.4
_exptl_crystal_size_mid 0.2
_exptl_crystal_size_min 0.2
_refine_diff_density_max 0.204
_refine_diff_density_min -0.184
_refine_diff_density_rms 0.049
_refine_ls_extinction_coef 0.0088(9)
_refine_ls_extinction_expression Fc^*^=kFc[1+0.001xFc^2^\l^3^/sin(2\q)]^-1/4^
_refine_ls_extinction_method 'SHELXL-2016/6 (Sheldrick 2016)'
_refine_ls_goodness_of_fit_ref 1.050
_refine_ls_hydrogen_treatment constr
_refine_ls_matrix_type full
_refine_ls_number_parameters 506
_refine_ls_number_reflns 12762
_refine_ls_number_restraints 0
_refine_ls_restrained_S_all 1.050
_refine_ls_R_factor_all 0.1419
_refine_ls_R_factor_gt 0.0777
_refine_ls_shift/su_max 0.000
_refine_ls_shift/su_mean 0.000
_refine_ls_structure_factor_coef Fsqd
_refine_ls_weighting_details 'w=1/[\s^2^(Fo^2^)+(0.0802P)^2^+0.3351P] where P=(Fo^2^+2Fc^2^)/3'
_refine_ls_weighting_scheme calc
_refine_ls_wR_factor_gt 0.1733
_refine_ls_wR_factor_ref 0.1967
_reflns_Friedel_coverage 0.000
_reflns_number_gt 6773
_reflns_number_total 12762
_reflns_threshold_expression 'I > 2\s(I)'
_cod_data_source_file d3cc01139a2.cif
_cod_data_source_block wl601_sq
_cod_depositor_comments 'Adding full bibliography for 7131480--7131487.cif.'
_cod_original_sg_symbol_H-M 'P 21/n'
_cod_database_code 7131485
_shelx_shelxl_version_number 2016/6
_shelx_space_group_comment
;
The symmetry employed for this shelxl refinement is uniquely defined
by the following loop, which should always be used as a source of
symmetry information in preference to the above space-group names.
They are only intended as comments.
;

loop_
_space_group_symop_operation_xyz
'x, y, z'
'-x+1/2, y+1/2, -z+1/2'
'-x, -y, -z'
'x-1/2, -y-1/2, z-1/2'

loop_
_atom_site_label
_atom_site_type_symbol
_atom_site_fract_x
_atom_site_fract_y
_atom_site_fract_z
_atom_site_U_iso_or_equiv
_atom_site_adp_type
_atom_site_occupancy
_atom_site_site_symmetry_order
_atom_site_calc_flag
_atom_site_refinement_flags_posn
_atom_site_refinement_flags_adp
_atom_site_refinement_flags_occupancy
_atom_site_disorder_assembly
_atom_site_disorder_group
N1 N 0.73010(13) 0.67973(6) 0.50651(12) 0.0325(4) Uani 1 1 d . . . . .
C2 C 0.70840(16) 0.65640(7) 0.57649(14) 0.0329(5) Uani 1 1 d . . . . .
N3 N 0.63461(13) 0.62313(6) 0.54995(11) 0.0308(4) Uani 1 1 d . . . . .
C4 C 0.60749(15) 0.62547(7) 0.46122(14) 0.0294(5) Uani 1 1 d . . . . .
C5 C 0.66736(16) 0.66080(7) 0.43329(14) 0.0319(5) Uani 1 1 d . . . . .
C6 C 0.81911(16) 0.71229(8) 0.50260(14) 0.0364(5) Uani 1 1 d . . . . .
C7 C 0.92139(17) 0.69242(8) 0.51629(14) 0.0373(5) Uani 1 1 d . . . . .
C8 C 1.00474(18) 0.72250(9) 0.50367(15) 0.0436(6) Uani 1 1 d . . . . .
H8 H 1.075262 0.710243 0.511519 0.052 Uiso 1 1 calc R U . . .
C9 C 0.98738(19) 0.76934(9) 0.48019(16) 0.0487(6) Uani 1 1 d . . . . .
H9 H 1.045541 0.789095 0.471046 0.058 Uiso 1 1 calc R U . . .
C10 C 0.88618(19) 0.78808(9) 0.46973(16) 0.0481(6) Uani 1 1 d . . . . .
H10 H 0.875777 0.821040 0.455533 0.058 Uiso 1 1 calc R U . . .
C11 C 0.79847(18) 0.75965(8) 0.47954(16) 0.0427(6) Uani 1 1 d . . . . .
C12 C 0.94690(18) 0.64102(8) 0.54278(15) 0.0442(6) Uani 1 1 d . . . . .
H12 H 0.879127 0.624766 0.551243 0.053 Uiso 1 1 calc R U . . .
C13 C 0.9949(2) 0.61363(10) 0.47423(19) 0.0693(8) Uani 1 1 d . . . . .
H13A H 1.014881 0.581322 0.495398 0.104 Uiso 1 1 calc R U . . .
H13B H 1.058290 0.630554 0.461420 0.104 Uiso 1 1 calc R U . . .
H13C H 0.942631 0.611349 0.421681 0.104 Uiso 1 1 calc R U . . .
C14 C 1.0224(2) 0.63977(11) 0.62840(18) 0.0704(8) Uani 1 1 d . . . . .
H14A H 1.031496 0.606542 0.648561 0.106 Uiso 1 1 calc R U . . .
H14B H 0.992405 0.658932 0.671304 0.106 Uiso 1 1 calc R U . . .
H14C H 1.091533 0.653018 0.620232 0.106 Uiso 1 1 calc R U . . .
C15 C 0.68912(19) 0.78276(9) 0.46557(19) 0.0564(7) Uani 1 1 d . . . . .
H15 H 0.635112 0.757368 0.471428 0.068 Uiso 1 1 calc R U . . .
C16 C 0.6652(2) 0.80368(10) 0.3747(2) 0.0781(10) Uani 1 1 d . . . . .
H16A H 0.591639 0.815364 0.364306 0.117 Uiso 1 1 calc R U . . .
H16B H 0.674561 0.778776 0.332408 0.117 Uiso 1 1 calc R U . . .
H16C H 0.713909 0.830337 0.369103 0.117 Uiso 1 1 calc R U . . .
C17 C 0.6803(2) 0.82153(9) 0.5333(3) 0.0807(10) Uani 1 1 d . . . . .
H17A H 0.609488 0.836166 0.522359 0.121 Uiso 1 1 calc R U . . .
H17B H 0.734509 0.846183 0.530064 0.121 Uiso 1 1 calc R U . . .
H17C H 0.691330 0.807039 0.590922 0.121 Uiso 1 1 calc R U . . .
C18 C 0.75742(17) 0.66672(8) 0.66541(15) 0.0389(6) Uani 1 1 d . . . . .
C19 C 0.77589(17) 0.71429(9) 0.68980(16) 0.0452(6) Uani 1 1 d . . . . .
H19 H 0.754841 0.739487 0.650097 0.054 Uiso 1 1 calc R U . . .
C20 C 0.8252(2) 0.72451(11) 0.7725(2) 0.0621(8) Uani 1 1 d . . . . .
H20 H 0.838686 0.756960 0.789141 0.074 Uiso 1 1 calc R U . . .
C21 C 0.8550(2) 0.68865(13) 0.8307(2) 0.0744(10) Uani 1 1 d . . . . .
H21 H 0.889463 0.696142 0.887161 0.089 Uiso 1 1 calc R U . . .
C22 C 0.8349(2) 0.64215(12) 0.80716(18) 0.0726(9) Uani 1 1 d . . . . .
H22 H 0.854503 0.617297 0.847901 0.087 Uiso 1 1 calc R U . . .
C23 C 0.7867(2) 0.63063(10) 0.72523(16) 0.0529(7) Uani 1 1 d . . . . .
H23 H 0.773445 0.598019 0.709634 0.064 Uiso 1 1 calc R U . . .
C24 C 0.59873(17) 0.58601(7) 0.60480(14) 0.0326(5) Uani 1 1 d . . . . .
C25 C 0.64494(17) 0.54056(7) 0.60155(14) 0.0350(5) Uani 1 1 d . . . . .
C26 C 0.61549(18) 0.50632(8) 0.65815(15) 0.0407(6) Uani 1 1 d . . . . .
H26 H 0.645177 0.475033 0.658508 0.049 Uiso 1 1 calc R U . . .
C27 C 0.5449(2) 0.51665(8) 0.71317(16) 0.0460(6) Uani 1 1 d . . . . .
H27 H 0.527410 0.492846 0.752046 0.055 Uiso 1 1 calc R U . . .
C28 C 0.49901(19) 0.56139(8) 0.71257(15) 0.0437(6) Uani 1 1 d . . . . .
H28 H 0.448628 0.567727 0.750148 0.052 Uiso 1 1 calc R U . . .
C29 C 0.52464(18) 0.59731(7) 0.65848(14) 0.0373(5) Uani 1 1 d . . . . .
C30 C 0.72546(17) 0.52738(8) 0.54263(16) 0.0414(6) Uani 1 1 d . . . . .
H30 H 0.732918 0.555369 0.504115 0.050 Uiso 1 1 calc R U . . .
C31 C 0.6880(2) 0.48437(8) 0.48603(16) 0.0511(7) Uani 1 1 d . . . . .
H31A H 0.617708 0.491185 0.453212 0.077 Uiso 1 1 calc R U . . .
H31B H 0.683446 0.456110 0.522477 0.077 Uiso 1 1 calc R U . . .
H31C H 0.738658 0.478160 0.446040 0.077 Uiso 1 1 calc R U . . .
C32 C 0.83511(19) 0.51664(9) 0.59458(18) 0.0553(7) Uani 1 1 d . . . . .
H32A H 0.861965 0.545308 0.626915 0.083 Uiso 1 1 calc R U . . .
H32B H 0.884523 0.507450 0.555125 0.083 Uiso 1 1 calc R U . . .
H32C H 0.828860 0.490294 0.634889 0.083 Uiso 1 1 calc R U . . .
C33 C 0.47187(18) 0.64592(8) 0.66061(15) 0.0421(6) Uani 1 1 d . . . . .
H33 H 0.496738 0.666825 0.615822 0.050 Uiso 1 1 calc R U . . .
C34 C 0.3510(2) 0.64110(9) 0.64015(17) 0.0526(7) Uani 1 1 d . . . . .
H34A H 0.331816 0.625871 0.583624 0.079 Uiso 1 1 calc R U . . .
H34B H 0.318378 0.672982 0.639280 0.079 Uiso 1 1 calc R U . . .
H34C H 0.325244 0.621364 0.684417 0.079 Uiso 1 1 calc R U . . .
C35 C 0.5034(2) 0.66947(9) 0.74898(17) 0.0572(7) Uani 1 1 d . . . . .
H35A H 0.580348 0.675251 0.758901 0.086 Uiso 1 1 calc R U . . .
H35B H 0.484437 0.648206 0.794022 0.086 Uiso 1 1 calc R U . . .
H35C H 0.465723 0.700043 0.750555 0.086 Uiso 1 1 calc R U . . .
C36 C 0.52827(16) 0.59322(7) 0.41020(14) 0.0337(5) Uani 1 1 d . . . . .
H36A H 0.554769 0.584901 0.355852 0.040 Uiso 1 1 calc R U . . .
H36B H 0.524529 0.563110 0.443067 0.040 Uiso 1 1 calc R U . . .
N37 N 0.42004(13) 0.61242(6) 0.38840(12) 0.0362(4) Uani 1 1 d . . . . .
N38 N 0.41061(13) 0.65207(6) 0.42892(11) 0.0330(4) Uani 1 1 d . . . . .
C39 C 0.31872(16) 0.67713(7) 0.41776(14) 0.0339(5) Uani 1 1 d . . . . .
C40 C 0.21985(17) 0.66535(7) 0.36029(15) 0.0370(5) Uani 1 1 d . . . . .
C41 C 0.19980(19) 0.62000(9) 0.32473(18) 0.0579(8) Uani 1 1 d . . . . .
H41 H 0.251186 0.595402 0.338844 0.070 Uiso 1 1 calc R U . . .
C42 C 0.1073(2) 0.60962(9) 0.2694(2) 0.0682(9) Uani 1 1 d . . . . .
H42 H 0.096492 0.578211 0.246257 0.082 Uiso 1 1 calc R U . . .
C43 C 0.0312(2) 0.64393(9) 0.24759(18) 0.0563(7) Uani 1 1 d . . . . .
H43 H -0.032712 0.636628 0.210219 0.068 Uiso 1 1 calc R U . . .
C44 C 0.04945(18) 0.68902(8) 0.28086(16) 0.0461(6) Uani 1 1 d . . . . .
H44 H -0.002305 0.713360 0.265797 0.055 Uiso 1 1 calc R U . . .
C45 C 0.14130(17) 0.69977(8) 0.33572(15) 0.0396(6) Uani 1 1 d . . . . .
H45 H 0.151618 0.731493 0.357500 0.048 Uiso 1 1 calc R U . . .
C46 C 0.32507(17) 0.71885(8) 0.47173(14) 0.0352(5) Uani 1 1 d . . . . .
O47 O 0.25165(12) 0.74326(5) 0.48967(11) 0.0467(4) Uani 1 1 d . . . . .
O48 O 0.42735(11) 0.73134(5) 0.50544(10) 0.0396(4) Uani 1 1 d . . . . .
C49 C 0.4356(2) 0.76693(9) 0.57113(16) 0.0497(6) Uani 1 1 d . . . . .
H49A H 0.510802 0.772516 0.593628 0.075 Uiso 1 1 calc R U . . .
H49B H 0.398522 0.755943 0.617971 0.075 Uiso 1 1 calc R U . . .
H49C H 0.403285 0.796840 0.547049 0.075 Uiso 1 1 calc R U . . .
C50 C 0.66793(17) 0.67860(8) 0.34569(15) 0.0377(5) Uani 1 1 d . . . . .
C51 C 0.76046(18) 0.68085(9) 0.30924(16) 0.0475(6) Uani 1 1 d . . . . .
H51 H 0.826070 0.670924 0.341619 0.057 Uiso 1 1 calc R U . . .
C52 C 0.75775(19) 0.69732(10) 0.22674(17) 0.0577(7) Uani 1 1 d . . . . .
H52 H 0.821699 0.698317 0.202300 0.069 Uiso 1 1 calc R U . . .
C53 C 0.6643(2) 0.71247(10) 0.17853(18) 0.0616(8) Uani 1 1 d . . . . .
H53 H 0.663588 0.724461 0.121739 0.074 Uiso 1 1 calc R U . . .
C54 C 0.5710(2) 0.70990(10) 0.21440(18) 0.0615(8) Uani 1 1 d . . . . .
H54 H 0.505580 0.719808 0.181740 0.074 Uiso 1 1 calc R U . . .
C55 C 0.57314(18) 0.69309(9) 0.29687(16) 0.0495(7) Uani 1 1 d . . . . .
H55 H 0.508911 0.691364 0.320824 0.059 Uiso 1 1 calc R U . . .

loop_
_atom_site_aniso_label
_atom_site_aniso_U_11
_atom_site_aniso_U_22
_atom_site_aniso_U_33
_atom_site_aniso_U_23
_atom_site_aniso_U_13
_atom_site_aniso_U_12
N1 0.0225(9) 0.0338(10) 0.0390(11) -0.0011(8) -0.0019(8) -0.0026(7)
C2 0.0248(11) 0.0292(11) 0.0425(14) -0.0041(10) -0.0022(10) 0.0037(9)
N3 0.0266(10) 0.0299(9) 0.0334(11) -0.0009(8) -0.0035(8) 0.0023(7)
C4 0.0240(11) 0.0274(11) 0.0344(13) 0.0000(9) -0.0036(9) 0.0036(9)
C5 0.0212(11) 0.0352(12) 0.0368(13) -0.0003(10) -0.0034(9) 0.0034(9)
C6 0.0254(12) 0.0381(13) 0.0440(14) -0.0038(10) -0.0006(10) -0.0064(9)
C7 0.0269(12) 0.0461(13) 0.0362(13) -0.0054(11) -0.0037(10) -0.0036(10)
C8 0.0266(12) 0.0570(16) 0.0441(15) -0.0044(12) -0.0047(10) -0.0046(11)
C9 0.0315(14) 0.0584(16) 0.0551(17) -0.0078(13) 0.0033(12) -0.0160(12)
C10 0.0391(15) 0.0441(14) 0.0595(17) -0.0024(12) 0.0019(12) -0.0096(11)
C11 0.0321(13) 0.0381(13) 0.0561(16) 0.0020(11) 0.0007(11) -0.0045(10)
C12 0.0270(12) 0.0532(15) 0.0499(16) 0.0049(12) -0.0027(11) 0.0076(11)
C13 0.074(2) 0.0563(17) 0.080(2) 0.0082(15) 0.0211(17) 0.0240(15)
C14 0.0463(17) 0.087(2) 0.070(2) 0.0174(17) -0.0164(14) 0.0096(15)
C15 0.0341(14) 0.0372(14) 0.096(2) 0.0084(14) 0.0051(14) -0.0006(11)
C16 0.0465(18) 0.0569(18) 0.124(3) 0.0287(18) -0.0108(17) -0.0006(14)
C17 0.0543(19) 0.0411(16) 0.150(3) -0.0098(18) 0.0257(19) 0.0029(13)
C18 0.0242(12) 0.0475(14) 0.0421(14) -0.0099(11) -0.0045(10) 0.0003(10)
C19 0.0304(13) 0.0509(15) 0.0546(16) -0.0217(12) 0.0076(11) -0.0056(11)
C20 0.0370(15) 0.078(2) 0.071(2) -0.0407(18) 0.0098(14) -0.0083(14)
C21 0.0513(19) 0.105(3) 0.058(2) -0.036(2) -0.0207(15) 0.0138(17)
C22 0.069(2) 0.092(2) 0.0479(18) -0.0138(16) -0.0209(15) 0.0294(17)
C23 0.0498(16) 0.0575(16) 0.0456(16) -0.0095(13) -0.0117(12) 0.0095(13)
C24 0.0338(12) 0.0273(11) 0.0338(13) 0.0036(9) -0.0046(10) -0.0029(9)
C25 0.0310(12) 0.0313(12) 0.0390(13) 0.0006(10) -0.0066(10) -0.0005(9)
C26 0.0436(14) 0.0270(12) 0.0472(15) 0.0028(11) -0.0076(12) 0.0012(10)
C27 0.0543(16) 0.0383(14) 0.0437(15) 0.0072(11) 0.0022(12) -0.0055(11)
C28 0.0524(15) 0.0386(13) 0.0405(14) 0.0001(11) 0.0083(12) 0.0013(11)
C29 0.0404(14) 0.0334(12) 0.0367(13) -0.0007(10) 0.0017(11) -0.0019(10)
C30 0.0370(14) 0.0337(12) 0.0516(15) 0.0029(11) 0.0004(11) 0.0033(10)
C31 0.0527(16) 0.0446(15) 0.0533(17) -0.0043(12) -0.0014(13) 0.0100(12)
C32 0.0393(15) 0.0487(15) 0.0739(19) 0.0019(13) -0.0038(13) 0.0088(11)
C33 0.0471(15) 0.0375(13) 0.0437(15) 0.0041(11) 0.0132(12) 0.0048(11)
C34 0.0519(16) 0.0508(15) 0.0566(17) 0.0119(13) 0.0132(13) 0.0122(12)
C35 0.075(2) 0.0400(14) 0.0589(18) -0.0067(13) 0.0166(15) 0.0016(13)
C36 0.0260(12) 0.0317(12) 0.0402(13) -0.0025(10) -0.0051(10) -0.0001(9)
N37 0.0292(10) 0.0326(10) 0.0433(12) 0.0008(9) -0.0052(8) 0.0014(8)
N38 0.0295(10) 0.0302(10) 0.0374(11) 0.0014(8) -0.0005(8) 0.0003(8)
C39 0.0265(12) 0.0319(12) 0.0412(14) 0.0035(10) -0.0014(10) 0.0020(9)
C40 0.0294(12) 0.0317(12) 0.0476(14) 0.0041(10) -0.0022(10) 0.0016(9)
C41 0.0346(14) 0.0388(14) 0.091(2) -0.0068(14) -0.0224(14) 0.0053(11)
C42 0.0446(16) 0.0465(16) 0.101(2) -0.0214(15) -0.0280(15) 0.0084(12)
C43 0.0357(14) 0.0553(17) 0.0695(19) -0.0005(14) -0.0196(13) 0.0054(12)
C44 0.0311(13) 0.0441(14) 0.0582(16) 0.0053(12) -0.0091(11) 0.0073(11)
C45 0.0321(13) 0.0350(12) 0.0504(15) 0.0045(11) 0.0018(11) 0.0025(10)
C46 0.0269(12) 0.0369(12) 0.0408(14) 0.0023(10) 0.0017(10) -0.0006(10)
O47 0.0324(9) 0.0468(10) 0.0604(11) -0.0089(8) 0.0057(8) 0.0050(7)
O48 0.0324(9) 0.0409(9) 0.0438(10) -0.0094(7) 0.0002(7) -0.0017(7)
C49 0.0442(15) 0.0541(16) 0.0500(16) -0.0188(13) 0.0040(12) -0.0029(12)
C50 0.0271(12) 0.0397(13) 0.0443(14) 0.0083(11) -0.0011(10) 0.0002(10)
C51 0.0278(13) 0.0642(17) 0.0483(16) 0.0143(13) -0.0014(11) 0.0012(11)
C52 0.0316(14) 0.091(2) 0.0503(17) 0.0234(15) 0.0060(12) 0.0018(13)
C53 0.0385(15) 0.095(2) 0.0496(17) 0.0311(15) 0.0006(13) 0.0018(14)
C54 0.0307(14) 0.092(2) 0.0585(18) 0.0312(16) -0.0042(12) 0.0056(13)
C55 0.0272(13) 0.0705(17) 0.0490(16) 0.0183(13) -0.0006(11) 0.0011(12)

loop_
_atom_type_symbol
_atom_type_description
_atom_type_scat_dispersion_real
_atom_type_scat_dispersion_imag
_atom_type_scat_source
C C 0.0033 0.0016 'International Tables Vol C Tables 4.2.6.8 and 6.1.1.4'
H H 0.0000 0.0000 'International Tables Vol C Tables 4.2.6.8 and 6.1.1.4'
N N 0.0061 0.0033 'International Tables Vol C Tables 4.2.6.8 and 6.1.1.4'
O O 0.0106 0.0060 'International Tables Vol C Tables 4.2.6.8 and 6.1.1.4'

loop_
_geom_angle_atom_site_label_1
_geom_angle_atom_site_label_2
_geom_angle_atom_site_label_3
_geom_angle
_geom_angle_site_symmetry_1
_geom_angle_site_symmetry_3
_geom_angle_publ_flag
C2 N1 C5 109.08(17) . . ?
C2 N1 C6 126.38(18) . . ?
C5 N1 C6 123.37(18) . . ?
N1 C2 N3 107.61(18) . . ?
N1 C2 C18 124.95(19) . . ?
N3 C2 C18 127.4(2) . . ?
C2 N3 C4 109.66(17) . . ?
C2 N3 C24 124.97(18) . . ?
C4 N3 C24 124.92(17) . . ?
C5 C4 N3 106.97(18) . . ?
C5 C4 C36 129.1(2) . . ?
N3 C4 C36 123.89(18) . . ?
C4 C5 N1 106.68(18) . . ?
C4 C5 C50 129.21(19) . . ?
N1 C5 C50 124.08(18) . . ?
C11 C6 C7 123.6(2) . . ?
C11 C6 N1 119.14(19) . . ?
C7 C6 N1 117.12(19) . . ?
C8 C7 C6 116.8(2) . . ?
C8 C7 C12 118.3(2) . . ?
C6 C7 C12 124.92(19) . . ?
C9 C8 C7 121.3(2) . . ?
C9 C8 H8 119.3 . . ?
C7 C8 H8 119.3 . . ?
C8 C9 C10 120.4(2) . . ?
C8 C9 H9 119.8 . . ?
C10 C9 H9 119.8 . . ?
C9 C10 C11 121.3(2) . . ?
C9 C10 H10 119.3 . . ?
C11 C10 H10 119.3 . . ?
C6 C11 C10 116.6(2) . . ?
C6 C11 C15 125.2(2) . . ?
C10 C11 C15 118.2(2) . . ?
C7 C12 C13 112.0(2) . . ?
C7 C12 C14 110.1(2) . . ?
C13 C12 C14 110.1(2) . . ?
C7 C12 H12 108.2 . . ?
C13 C12 H12 108.2 . . ?
C14 C12 H12 108.2 . . ?
C12 C13 H13A 109.5 . . ?
C12 C13 H13B 109.5 . . ?
H13A C13 H13B 109.5 . . ?
C12 C13 H13C 109.5 . . ?
H13A C13 H13C 109.5 . . ?
H13B C13 H13C 109.5 . . ?
C12 C14 H14A 109.5 . . ?
C12 C14 H14B 109.5 . . ?
H14A C14 H14B 109.5 . . ?
C12 C14 H14C 109.5 . . ?
H14A C14 H14C 109.5 . . ?
H14B C14 H14C 109.5 . . ?
C11 C15 C16 110.3(2) . . ?
C11 C15 C17 111.1(2) . . ?
C16 C15 C17 110.6(2) . . ?
C11 C15 H15 108.2 . . ?
C16 C15 H15 108.2 . . ?
C17 C15 H15 108.2 . . ?
C15 C16 H16A 109.5 . . ?
C15 C16 H16B 109.5 . . ?
H16A C16 H16B 109.5 . . ?
C15 C16 H16C 109.5 . . ?
H16A C16 H16C 109.5 . . ?
H16B C16 H16C 109.5 . . ?
C15 C17 H17A 109.5 . . ?
C15 C17 H17B 109.5 . . ?
H17A C17 H17B 109.5 . . ?
C15 C17 H17C 109.5 . . ?
H17A C17 H17C 109.5 . . ?
H17B C17 H17C 109.5 . . ?
C23 C18 C19 119.2(2) . . ?
C23 C18 C2 122.2(2) . . ?
C19 C18 C2 118.6(2) . . ?
C20 C19 C18 119.3(3) . . ?
C20 C19 H19 120.4 . . ?
C18 C19 H19 120.4 . . ?
C21 C20 C19 121.1(3) . . ?
C21 C20 H20 119.5 . . ?
C19 C20 H20 119.5 . . ?
C22 C21 C20 119.5(3) . . ?
C22 C21 H21 120.2 . . ?
C20 C21 H21 120.2 . . ?
C21 C22 C23 121.0(3) . . ?
C21 C22 H22 119.5 . . ?
C23 C22 H22 119.5 . . ?
C22 C23 C18 119.9(3) . . ?
C22 C23 H23 120.0 . . ?
C18 C23 H23 120.0 . . ?
C29 C24 C25 123.57(19) . . ?
C29 C24 N3 119.71(18) . . ?
C25 C24 N3 116.69(19) . . ?
C26 C25 C24 116.2(2) . . ?
C26 C25 C30 119.41(19) . . ?
C24 C25 C30 124.33(19) . . ?
C27 C26 C25 121.6(2) . . ?
C27 C26 H26 119.2 . . ?
C25 C26 H26 119.2 . . ?
C26 C27 C28 120.3(2) . . ?
C26 C27 H27 119.8 . . ?
C28 C27 H27 119.8 . . ?
C27 C28 C29 121.4(2) . . ?
C27 C28 H28 119.3 . . ?
C29 C28 H28 119.3 . . ?
C28 C29 C24 116.8(2) . . ?
C28 C29 C33 119.2(2) . . ?
C24 C29 C33 123.97(19) . . ?
C25 C30 C31 111.28(19) . . ?
C25 C30 C32 111.4(2) . . ?
C31 C30 C32 109.56(19) . . ?
C25 C30 H30 108.2 . . ?
C31 C30 H30 108.2 . . ?
C32 C30 H30 108.2 . . ?
C30 C31 H31A 109.5 . . ?
C30 C31 H31B 109.5 . . ?
H31A C31 H31B 109.5 . . ?
C30 C31 H31C 109.5 . . ?
H31A C31 H31C 109.5 . . ?
H31B C31 H31C 109.5 . . ?
C30 C32 H32A 109.5 . . ?
C30 C32 H32B 109.5 . . ?
H32A C32 H32B 109.5 . . ?
C30 C32 H32C 109.5 . . ?
H32A C32 H32C 109.5 . . ?
H32B C32 H32C 109.5 . . ?
C29 C33 C34 110.59(19) . . ?
C29 C33 C35 110.3(2) . . ?
C34 C33 C35 110.2(2) . . ?
C29 C33 H33 108.5 . . ?
C34 C33 H33 108.5 . . ?
C35 C33 H33 108.5 . . ?
C33 C34 H34A 109.5 . . ?
C33 C34 H34B 109.5 . . ?
H34A C34 H34B 109.5 . . ?
C33 C34 H34C 109.5 . . ?
H34A C34 H34C 109.5 . . ?
H34B C34 H34C 109.5 . . ?
C33 C35 H35A 109.5 . . ?
C33 C35 H35B 109.5 . . ?
H35A C35 H35B 109.5 . . ?
C33 C35 H35C 109.5 . . ?
H35A C35 H35C 109.5 . . ?
H35B C35 H35C 109.5 . . ?
N37 C36 C4 116.04(17) . . ?
N37 C36 H36A 108.3 . . ?
C4 C36 H36A 108.3 . . ?
N37 C36 H36B 108.3 . . ?
C4 C36 H36B 108.3 . . ?
H36A C36 H36B 107.4 . . ?
N38 N37 C36 110.57(16) . . ?
N37 N38 C39 121.52(18) . . ?
N38 C39 C46 111.89(19) . . ?
N38 C39 C40 127.41(19) . . ?
C46 C39 C40 120.69(18) . . ?
C41 C40 C45 115.7(2) . . ?
C41 C40 C39 122.53(19) . . ?
C45 C40 C39 121.7(2) . . ?
C42 C41 C40 122.0(2) . . ?
C42 C41 H41 119.0 . . ?
C40 C41 H41 119.0 . . ?
C43 C42 C41 120.9(2) . . ?
C43 C42 H42 119.6 . . ?
C41 C42 H42 119.6 . . ?
C42 C43 C44 118.4(2) . . ?
C42 C43 H43 120.8 . . ?
C44 C43 H43 120.8 . . ?
C43 C44 C45 121.2(2) . . ?
C43 C44 H44 119.4 . . ?
C45 C44 H44 119.4 . . ?
C44 C45 C40 121.8(2) . . ?
C44 C45 H45 119.1 . . ?
C40 C45 H45 119.1 . . ?
O47 C46 O48 118.8(2) . . ?
O47 C46 C39 127.7(2) . . ?
O48 C46 C39 113.52(18) . . ?
C46 O48 C49 114.73(17) . . ?
O48 C49 H49A 109.5 . . ?
O48 C49 H49B 109.5 . . ?
H49A C49 H49B 109.5 . . ?
O48 C49 H49C 109.5 . . ?
H49A C49 H49C 109.5 . . ?
H49B C49 H49C 109.5 . . ?
C51 C50 C55 118.7(2) . . ?
C51 C50 C5 121.9(2) . . ?
C55 C50 C5 119.4(2) . . ?
C52 C51 C50 120.2(2) . . ?
C52 C51 H51 119.9 . . ?
C50 C51 H51 119.9 . . ?
C51 C52 C53 121.3(2) . . ?
C51 C52 H52 119.3 . . ?
C53 C52 H52 119.3 . . ?
C52 C53 C54 118.8(2) . . ?
C52 C53 H53 120.6 . . ?
C54 C53 H53 120.6 . . ?
C55 C54 C53 120.2(2) . . ?
C55 C54 H54 119.9 . . ?
C53 C54 H54 119.9 . . ?
C54 C55 C50 120.8(2) . . ?
C54 C55 H55 119.6 . . ?
C50 C55 H55 119.6 . . ?

loop_
_geom_bond_atom_site_label_1
_geom_bond_atom_site_label_2
_geom_bond_distance
_geom_bond_site_symmetry_2
_geom_bond_publ_flag
N1 C2 1.340(3) . ?
N1 C5 1.399(3) . ?
N1 C6 1.459(3) . ?
C2 N3 1.340(3) . ?
C2 C18 1.468(3) . ?
N3 C4 1.384(3) . ?
N3 C24 1.462(3) . ?
C4 C5 1.357(3) . ?
C4 C36 1.490(3) . ?
C5 C50 1.462(3) . ?
C6 C11 1.384(3) . ?
C6 C7 1.400(3) . ?
C7 C8 1.389(3) . ?
C7 C12 1.514(3) . ?
C8 C9 1.366(3) . ?
C8 H8 0.9500 . ?
C9 C10 1.375(3) . ?
C9 H9 0.9500 . ?
C10 C11 1.395(3) . ?
C10 H10 0.9500 . ?
C11 C15 1.518(3) . ?
C12 C13 1.520(3) . ?
C12 C14 1.528(3) . ?
C12 H12 1.0000 . ?
C13 H13A 0.9800 . ?
C13 H13B 0.9800 . ?
C13 H13C 0.9800 . ?
C14 H14A 0.9800 . ?
C14 H14B 0.9800 . ?
C14 H14C 0.9800 . ?
C15 C16 1.527(4) . ?
C15 C17 1.532(4) . ?
C15 H15 1.0000 . ?
C16 H16A 0.9800 . ?
C16 H16B 0.9800 . ?
C16 H16C 0.9800 . ?
C17 H17A 0.9800 . ?
C17 H17B 0.9800 . ?
C17 H17C 0.9800 . ?
C18 C23 1.388(3) . ?
C18 C19 1.391(3) . ?
C19 C20 1.382(4) . ?
C19 H19 0.9500 . ?
C20 C21 1.369(4) . ?
C20 H20 0.9500 . ?
C21 C22 1.361(4) . ?
C21 H21 0.9500 . ?
C22 C23 1.376(4) . ?
C22 H22 0.9500 . ?
C23 H23 0.9500 . ?
C24 C29 1.391(3) . ?
C24 C25 1.401(3) . ?
C25 C26 1.393(3) . ?
C25 C30 1.524(3) . ?
C26 C27 1.366(3) . ?
C26 H26 0.9500 . ?
C27 C28 1.376(3) . ?
C27 H27 0.9500 . ?
C28 C29 1.383(3) . ?
C28 H28 0.9500 . ?
C29 C33 1.515(3) . ?
C30 C31 1.525(3) . ?
C30 C32 1.534(3) . ?
C30 H30 1.0000 . ?
C31 H31A 0.9800 . ?
C31 H31B 0.9800 . ?
C31 H31C 0.9800 . ?
C32 H32A 0.9800 . ?
C32 H32B 0.9800 . ?
C32 H32C 0.9800 . ?
C33 C34 1.528(3) . ?
C33 C35 1.531(3) . ?
C33 H33 1.0000 . ?
C34 H34A 0.9800 . ?
C34 H34B 0.9800 . ?
C34 H34C 0.9800 . ?
C35 H35A 0.9800 . ?
C35 H35B 0.9800 . ?
C35 H35C 0.9800 . ?
C36 N37 1.468(3) . ?
C36 H36A 0.9900 . ?
C36 H36B 0.9900 . ?
N37 N38 1.290(2) . ?
N38 C39 1.350(3) . ?
C39 C46 1.433(3) . ?
C39 C40 1.469(3) . ?
C40 C41 1.390(3) . ?
C40 C45 1.397(3) . ?
C41 C42 1.383(3) . ?
C41 H41 0.9500 . ?
C42 C43 1.366(3) . ?
C42 H42 0.9500 . ?
C43 C44 1.367(3) . ?
C43 H43 0.9500 . ?
C44 C45 1.375(3) . ?
C44 H44 0.9500 . ?
C45 H45 0.9500 . ?
C46 O47 1.222(2) . ?
C46 O48 1.373(3) . ?
O48 C49 1.423(3) . ?
C49 H49A 0.9800 . ?
C49 H49B 0.9800 . ?
C49 H49C 0.9800 . ?
C50 C51 1.385(3) . ?
C50 C55 1.387(3) . ?
C51 C52 1.368(3) . ?
C51 H51 0.9500 . ?
C52 C53 1.375(3) . ?
C52 H52 0.9500 . ?
C53 C54 1.389(3) . ?
C53 H53 0.9500 . ?
C54 C55 1.372(3) . ?
C54 H54 0.9500 . ?
C55 H55 0.9500 . ?

loop_
_geom_torsion_atom_site_label_1
_geom_torsion_atom_site_label_2
_geom_torsion_atom_site_label_3
_geom_torsion_atom_site_label_4
_geom_torsion
_geom_torsion_site_symmetry_1
_geom_torsion_site_symmetry_2
_geom_torsion_site_symmetry_3
_geom_torsion_site_symmetry_4
_geom_torsion_publ_flag
C5 N1 C2 N3 0.4(2) . . . . ?
C6 N1 C2 N3 -167.47(18) . . . . ?
C5 N1 C2 C18 -179.01(19) . . . . ?
C6 N1 C2 C18 13.1(3) . . . . ?
N1 C2 N3 C4 -0.7(2) . . . . ?
C18 C2 N3 C4 178.77(19) . . . . ?
N1 C2 N3 C24 171.92(17) . . . . ?
C18 C2 N3 C24 -8.7(3) . . . . ?
C2 N3 C4 C5 0.6(2) . . . . ?
C24 N3 C4 C5 -171.95(18) . . . . ?
C2 N3 C4 C36 179.42(18) . . . . ?
C24 N3 C4 C36 6.8(3) . . . . ?
N3 C4 C5 N1 -0.3(2) . . . . ?
C36 C4 C5 N1 -179.05(19) . . . . ?
N3 C4 C5 C50 -178.4(2) . . . . ?
C36 C4 C5 C50 2.9(4) . . . . ?
C2 N1 C5 C4 0.0(2) . . . . ?
C6 N1 C5 C4 168.30(18) . . . . ?
C2 N1 C5 C50 178.17(19) . . . . ?
C6 N1 C5 C50 -13.5(3) . . . . ?
C2 N1 C6 C11 -118.4(2) . . . . ?
C5 N1 C6 C11 75.3(3) . . . . ?
C2 N1 C6 C7 66.4(3) . . . . ?
C5 N1 C6 C7 -99.9(2) . . . . ?
C11 C6 C7 C8 -1.5(3) . . . . ?
N1 C6 C7 C8 173.51(19) . . . . ?
C11 C6 C7 C12 179.1(2) . . . . ?
N1 C6 C7 C12 -5.9(3) . . . . ?
C6 C7 C8 C9 0.9(3) . . . . ?
C12 C7 C8 C9 -179.6(2) . . . . ?
C7 C8 C9 C10 1.0(4) . . . . ?
C8 C9 C10 C11 -2.4(4) . . . . ?
C7 C6 C11 C10 0.2(3) . . . . ?
N1 C6 C11 C10 -174.7(2) . . . . ?
C7 C6 C11 C15 -178.9(2) . . . . ?
N1 C6 C11 C15 6.2(4) . . . . ?
C9 C10 C11 C6 1.8(4) . . . . ?
C9 C10 C11 C15 -179.1(2) . . . . ?
C8 C7 C12 C13 -62.9(3) . . . . ?
C6 C7 C12 C13 116.5(3) . . . . ?
C8 C7 C12 C14 59.9(3) . . . . ?
C6 C7 C12 C14 -120.7(3) . . . . ?
C6 C11 C15 C16 -122.5(3) . . . . ?
C10 C11 C15 C16 58.4(3) . . . . ?
C6 C11 C15 C17 114.4(3) . . . . ?
C10 C11 C15 C17 -64.7(3) . . . . ?
N1 C2 C18 C23 -140.2(2) . . . . ?
N3 C2 C18 C23 40.4(3) . . . . ?
N1 C2 C18 C19 39.1(3) . . . . ?
N3 C2 C18 C19 -140.3(2) . . . . ?
C23 C18 C19 C20 1.5(3) . . . . ?
C2 C18 C19 C20 -177.9(2) . . . . ?
C18 C19 C20 C21 -0.7(4) . . . . ?
C19 C20 C21 C22 -0.6(4) . . . . ?
C20 C21 C22 C23 1.1(5) . . . . ?
C21 C22 C23 C18 -0.3(4) . . . . ?
C19 C18 C23 C22 -1.0(4) . . . . ?
C2 C18 C23 C22 178.3(2) . . . . ?
C2 N3 C24 C29 80.1(3) . . . . ?
C4 N3 C24 C29 -108.5(2) . . . . ?
C2 N3 C24 C25 -98.0(2) . . . . ?
C4 N3 C24 C25 73.4(3) . . . . ?
C29 C24 C25 C26 -2.1(3) . . . . ?
N3 C24 C25 C26 175.92(18) . . . . ?
C29 C24 C25 C30 179.4(2) . . . . ?
N3 C24 C25 C30 -2.5(3) . . . . ?
C24 C25 C26 C27 0.4(3) . . . . ?
C30 C25 C26 C27 178.9(2) . . . . ?
C25 C26 C27 C28 1.4(4) . . . . ?
C26 C27 C28 C29 -1.7(4) . . . . ?
C27 C28 C29 C24 0.1(3) . . . . ?
C27 C28 C29 C33 -179.9(2) . . . . ?
C25 C24 C29 C28 1.9(3) . . . . ?
N3 C24 C29 C28 -176.10(19) . . . . ?
C25 C24 C29 C33 -178.2(2) . . . . ?
N3 C24 C29 C33 3.9(3) . . . . ?
C26 C25 C30 C31 57.5(3) . . . . ?
C24 C25 C30 C31 -124.1(2) . . . . ?
C26 C25 C30 C32 -65.1(3) . . . . ?
C24 C25 C30 C32 113.3(2) . . . . ?
C28 C29 C33 C34 -58.3(3) . . . . ?
C24 C29 C33 C34 121.7(2) . . . . ?
C28 C29 C33 C35 63.9(3) . . . . ?
C24 C29 C33 C35 -116.1(2) . . . . ?
C5 C4 C36 N37 -84.6(3) . . . . ?
N3 C4 C36 N37 96.9(2) . . . . ?
C4 C36 N37 N38 -9.1(3) . . . . ?
C36 N37 N38 C39 178.45(18) . . . . ?
N37 N38 C39 C46 177.62(18) . . . . ?
N37 N38 C39 C40 -1.2(3) . . . . ?
N38 C39 C40 C41 16.3(4) . . . . ?
C46 C39 C40 C41 -162.4(2) . . . . ?
N38 C39 C40 C45 -161.5(2) . . . . ?
C46 C39 C40 C45 19.7(3) . . . . ?
C45 C40 C41 C42 -0.8(4) . . . . ?
C39 C40 C41 C42 -178.7(3) . . . . ?
C40 C41 C42 C43 -0.2(5) . . . . ?
C41 C42 C43 C44 0.9(5) . . . . ?
C42 C43 C44 C45 -0.7(4) . . . . ?
C43 C44 C45 C40 -0.3(4) . . . . ?
C41 C40 C45 C44 1.0(3) . . . . ?
C39 C40 C45 C44 179.0(2) . . . . ?
N38 C39 C46 O47 -164.3(2) . . . . ?
C40 C39 C46 O47 14.6(3) . . . . ?
N38 C39 C46 O48 15.9(3) . . . . ?
C40 C39 C46 O48 -165.23(18) . . . . ?
O47 C46 O48 C49 11.0(3) . . . . ?
C39 C46 O48 C49 -169.10(19) . . . . ?
C4 C5 C50 C51 -125.8(3) . . . . ?
N1 C5 C50 C51 56.4(3) . . . . ?
C4 C5 C50 C55 53.3(3) . . . . ?
N1 C5 C50 C55 -124.5(2) . . . . ?
C55 C50 C51 C52 0.3(4) . . . . ?
C5 C50 C51 C52 179.4(2) . . . . ?
C50 C51 C52 C53 0.7(4) . . . . ?
C51 C52 C53 C54 -1.3(5) . . . . ?
C52 C53 C54 C55 0.8(5) . . . . ?
C53 C54 C55 C50 0.2(4) . . . . ?
C51 C50 C55 C54 -0.8(4) . . . . ?
C5 C50 C55 C54 -179.9(2) . . . . ?
